data_7709755
loop_
_publ_author_name
'Priola, Emanuele'
'Giordana, Alessia'
'Gomila, Rosa Maria'
'Zangrando, Ennio'
'Andreo, Luca'
'Rabezzana, Roberto'
'Operti, Lorenza'
'Diana, Eliano'
'Mahmoudi, Ghodrat'
'Frontera, Antonio'

_publ_section_title
;
 Metallophilic interactions in silver(I) dicyanoaurate complexes
;
_journal_name_full 'Dalton Transactions'
_journal_paper_doi 10.1039/D2DT00615D
_journal_year 2022
_chemical_formula_moiety '2(C2 Au N2),(C26 H18 Ag2 N6)'
_chemical_formula_sum 'C30 H18 Ag2 Au2 N10'
_chemical_formula_weight 1128.22
_space_group_crystal_system triclinic
_space_group_IT_number 2
_space_group_name_Hall '-P 1'
_space_group_name_H-M_alt 'P -1'
_atom_sites_solution_hydrogens geom
_audit_creation_method SHELXL-2018/3
_audit_update_record
;
2022-02-25 deposited with the CCDC.	2022-03-15 downloaded from the CCDC.
;
_cell_angle_alpha 86.98(3)
_cell_angle_beta 79.08(2)
_cell_angle_gamma 83.75(2)
_cell_formula_units_Z 1
_cell_length_a 7.2797(13)
_cell_length_b 9.847(4)
_cell_length_c 10.868(3)
_cell_measurement_reflns_used 354
_cell_measurement_temperature 297(2)
_cell_measurement_theta_max 15.97
_cell_measurement_theta_min 4.27
_cell_volume 760.0(4)
_computing_cell_refinement 'CrysAlisPro 1.171.38.46 (Rigaku OD, 2015)'
_computing_data_collection 'CrysAlisPro 1.171.38.46 (Rigaku OD, 2015)'
_computing_data_reduction 'CrysAlisPro 1.171.38.46 (Rigaku OD, 2015)'
_computing_structure_refinement 'SHELXL-2018/3 (Sheldrick, 2018)'
_computing_structure_solution 'ShelXS (Sheldrick, 2008)'
_diffrn_ambient_temperature 297(2)
_diffrn_measured_fraction_theta_full 0.995
_diffrn_measured_fraction_theta_max 0.994
_diffrn_measurement_device 'four-circle diffractometer'
_diffrn_measurement_method '\w scans'
_diffrn_radiation_monochromator graphite
_diffrn_radiation_type MoK\a
_diffrn_radiation_wavelength 0.71073
_diffrn_reflns_av_R_equivalents 0.1583
_diffrn_reflns_av_unetI/netI 0.3490
_diffrn_reflns_Laue_measured_fraction_full 0.995
_diffrn_reflns_Laue_measured_fraction_max 0.994
_diffrn_reflns_limit_h_max 8
_diffrn_reflns_limit_h_min -9
_diffrn_reflns_limit_k_max 9
_diffrn_reflns_limit_k_min -12
_diffrn_reflns_limit_l_max 11
_diffrn_reflns_limit_l_min -13
_diffrn_reflns_number 6139
_diffrn_reflns_point_group_measured_fraction_full 0.995
_diffrn_reflns_point_group_measured_fraction_max 0.994
_diffrn_reflns_theta_full 25.242
_diffrn_reflns_theta_max 26.370
_diffrn_reflns_theta_min 3.367
_diffrn_source 'fine-focus sealed X-ray tube'
_diffrn_source_type 'Enhance (Mo) X-ray Source'
_exptl_absorpt_coefficient_mu 10.930
_exptl_absorpt_correction_T_max 1.00000
_exptl_absorpt_correction_T_min 0.33890
_exptl_absorpt_correction_type multi-scan
_exptl_absorpt_process_details
;
CrysAlisPro 1.171.38.46 (Rigaku Oxford Diffraction, 2015)
Empirical absorption correction using spherical harmonics,
 implemented in SCALE3 ABSPACK scaling algorithm.
;
_exptl_crystal_colour colourless
_exptl_crystal_density_diffrn 2.465
_exptl_crystal_description plate
_exptl_crystal_F_000 520
_exptl_crystal_size_max 0.210
_exptl_crystal_size_mid 0.150
_exptl_crystal_size_min 0.050
_refine_diff_density_max 1.359
_refine_diff_density_min -1.830
_refine_diff_density_rms 0.255
_refine_ls_extinction_method none
_refine_ls_goodness_of_fit_ref 0.934
_refine_ls_hydrogen_treatment constr
_refine_ls_matrix_type full
_refine_ls_number_parameters 199
_refine_ls_number_reflns 3091
_refine_ls_number_restraints 36
_refine_ls_restrained_S_all 0.930
_refine_ls_R_factor_all 0.2697
_refine_ls_R_factor_gt 0.0972
_refine_ls_shift/su_max 0.000
_refine_ls_shift/su_mean 0.000
_refine_ls_structure_factor_coef Fsqd
_refine_ls_weighting_details 'w=1/[\s^2^(Fo^2^)+(0.0373P)^2^] where P=(Fo^2^+2Fc^2^)/3'
_refine_ls_weighting_scheme calc
_refine_ls_wR_factor_gt 0.1507
_refine_ls_wR_factor_ref 0.2131
_reflns_Friedel_coverage 0.000
_reflns_number_gt 1069
_reflns_number_total 3091
_reflns_threshold_expression 'I > 2\s(I)'
_cod_data_source_file d2dt00615d2.cif
_cod_data_source_block 1
_cod_database_code 7709755
_shelx_shelxl_version_number 2018/3
_shelx_space_group_comment
;
The symmetry employed for this shelxl refinement is uniquely defined
by the following loop, which should always be used as a source of
symmetry information in preference to the above space-group names.
They are only intended as comments.
;
_shelx_estimated_absorpt_t_min 0.207
_shelx_estimated_absorpt_t_max 0.611

loop_
_space_group_symop_operation_xyz
'x, y, z'
'-x, -y, -z'

loop_
_atom_site_label
_atom_site_type_symbol
_atom_site_fract_x
_atom_site_fract_y
_atom_site_fract_z
_atom_site_U_iso_or_equiv
_atom_site_adp_type
_atom_site_occupancy
_atom_site_site_symmetry_order
_atom_site_calc_flag
_atom_site_refinement_flags_posn
_atom_site_refinement_flags_adp
_atom_site_refinement_flags_occupancy
_atom_site_disorder_assembly
_atom_site_disorder_group
Au1 Au 0.62175(18) 0.14934(14) 0.51212(13) 0.0637(5) Uani 1 1 d . . . . .
N1 N 0.598(4) 0.254(3) 0.779(3) 0.092(11) Uani 1 1 d . . . . .
N2 N 0.666(4) 0.089(3) 0.227(3) 0.085(10) Uani 1 1 d . . . . .
C1 C 0.608(5) 0.202(5) 0.676(3) 0.097(15) Uani 1 1 d . . . . .
C2 C 0.654(4) 0.105(3) 0.337(3) 0.061(9) Uani 1 1 d . . . . .
Ag1 Ag 1.0343(4) 0.0891(2) 0.5865(2) 0.0648(8) Uani 1 1 d . . . . .
N3 N 1.108(3) 0.293(2) 0.656(2) 0.054(7) Uani 1 1 d . . . . .
N4 N 1.152(3) 0.2171(19) 0.4219(16) 0.032(5) Uani 1 1 d . U . . .
N5 N 1.112(3) 0.058(2) 0.279(2) 0.060(7) Uani 1 1 d . . . . .
C3 C 1.098(5) 0.324(4) 0.774(4) 0.099(14) Uani 1 1 d . . . . .
H3 H 1.060633 0.259172 0.836579 0.119 Uiso 1 1 calc R U . . .
C4 C 1.140(4) 0.446(4) 0.807(2) 0.058(9) Uani 1 1 d . . . . .
H4 H 1.122313 0.461736 0.892055 0.070 Uiso 1 1 calc R U . . .
C5 C 1.200(4) 0.540(3) 0.734(3) 0.057(9) Uani 1 1 d . . . . .
H5 H 1.218883 0.624563 0.761141 0.069 Uiso 1 1 calc R U . . .
C6 C 1.238(4) 0.508(3) 0.603(3) 0.066(9) Uani 1 1 d . U . . .
H6 H 1.293293 0.567312 0.541024 0.079 Uiso 1 1 calc R U . . .
C7 C 1.185(4) 0.381(3) 0.573(2) 0.044(7) Uani 1 1 d . U . . .
C8 C 1.208(3) 0.340(3) 0.439(2) 0.039(7) Uani 1 1 d . U . . .
C9 C 1.287(4) 0.422(3) 0.335(3) 0.064(9) Uani 1 1 d . . . . .
H9 H 1.332241 0.502879 0.349696 0.077 Uiso 1 1 calc R U . . .
C10 C 1.299(4) 0.387(3) 0.218(3) 0.056(8) Uani 1 1 d . . . . .
H10 H 1.341301 0.447752 0.153206 0.067 Uiso 1 1 calc R U . . .
C11 C 1.251(4) 0.265(3) 0.190(3) 0.051(8) Uani 1 1 d . . . . .
C12 C 1.276(4) 0.215(3) 0.066(3) 0.064(9) Uani 1 1 d . . . . .
H12 H 1.325423 0.265814 -0.004471 0.077 Uiso 1 1 calc R U . . .
C13 C 1.223(4) 0.088(3) 0.057(3) 0.070(9) Uani 1 1 d . U . . .
H13 H 1.243795 0.050823 -0.021820 0.084 Uiso 1 1 calc R U . . .
C14 C 1.142(5) 0.014(4) 0.154(3) 0.089(12) Uani 1 1 d . . . . .
H14 H 1.104640 -0.069662 0.139901 0.107 Uiso 1 1 calc R U . . .
C15 C 1.175(4) 0.181(3) 0.296(3) 0.047(7) Uani 1 1 d . U . . .

loop_
_atom_site_aniso_label
_atom_site_aniso_U_11
_atom_site_aniso_U_22
_atom_site_aniso_U_33
_atom_site_aniso_U_23
_atom_site_aniso_U_13
_atom_site_aniso_U_12
Au1 0.0473(8) 0.0647(10) 0.0792(10) 0.0051(7) -0.0133(6) -0.0075(6)
N1 0.046(18) 0.042(18) 0.19(4) 0.01(2) -0.04(2) 0.002(14)
N2 0.09(2) 0.11(3) 0.078(19) -0.043(17) -0.070(18) 0.014(17)
C1 0.04(2) 0.17(5) 0.09(3) 0.01(3) -0.02(2) -0.02(3)
C2 0.05(2) 0.035(19) 0.11(3) -0.005(18) -0.04(2) -0.004(15)
Ag1 0.0784(18) 0.0503(17) 0.0699(16) -0.0045(13) -0.0115(14) -0.0277(14)
N3 0.036(14) 0.035(15) 0.093(19) 0.002(14) -0.011(14) -0.014(11)
N4 0.034(8) 0.034(9) 0.028(8) -0.008(7) -0.002(7) -0.002(7)
N5 0.053(16) 0.034(15) 0.10(2) -0.015(14) -0.032(15) -0.001(12)
C3 0.12(3) 0.08(3) 0.13(4) -0.04(3) -0.04(3) -0.05(3)
C4 0.07(2) 0.09(3) 0.030(17) 0.010(17) -0.035(15) -0.009(19)
C5 0.06(2) 0.05(2) 0.07(2) 0.010(18) -0.050(18) -0.004(17)
C6 0.064(12) 0.066(12) 0.075(12) -0.004(9) -0.023(9) -0.019(9)
C7 0.038(10) 0.038(10) 0.058(10) -0.002(8) -0.009(8) -0.009(8)
C8 0.040(10) 0.040(10) 0.036(10) -0.005(8) -0.006(8) 0.000(8)
C9 0.08(2) 0.05(2) 0.06(2) 0.013(17) 0.001(19) -0.028(18)
C10 0.05(2) 0.06(2) 0.07(2) 0.017(17) -0.034(17) -0.024(17)
C11 0.029(16) 0.035(18) 0.09(2) -0.027(17) -0.018(16) 0.017(14)
C12 0.06(2) 0.07(2) 0.06(2) -0.010(18) -0.002(17) -0.019(18)
C13 0.067(12) 0.069(12) 0.074(12) -0.013(9) -0.011(9) -0.011(9)
C14 0.10(3) 0.11(3) 0.05(2) -0.03(2) 0.01(2) -0.01(2)
C15 0.040(10) 0.047(11) 0.058(11) 0.006(9) -0.015(8) -0.010(8)

loop_
_atom_type_symbol
_atom_type_description
_atom_type_scat_dispersion_real
_atom_type_scat_dispersion_imag
_atom_type_scat_source
C C 0.0033 0.0016 'International Tables Vol C Tables 4.2.6.8 and 6.1.1.4'
H H 0.0000 0.0000 'International Tables Vol C Tables 4.2.6.8 and 6.1.1.4'
Ag Ag -0.8971 1.1015 'International Tables Vol C Tables 4.2.6.8 and 6.1.1.4'
Au Au -2.0133 8.8022 'International Tables Vol C Tables 4.2.6.8 and 6.1.1.4'
N N 0.0061 0.0033 'International Tables Vol C Tables 4.2.6.8 and 6.1.1.4'

loop_
_geom_angle_atom_site_label_1
_geom_angle_atom_site_label_2
_geom_angle_atom_site_label_3
_geom_angle
_geom_angle_site_symmetry_1
_geom_angle_site_symmetry_3
_geom_angle_publ_flag
C1 Au1 C2 175.0(15) . . ?
C1 Au1 Ag1 70.8(11) . . ?
C2 Au1 Ag1 106.1(8) . . ?
C1 Au1 Ag1 114.9(13) . 2_756 ?
C2 Au1 Ag1 64.2(8) . 2_756 ?
Ag1 Au1 Ag1 50.39(8) . 2_756 ?
N1 C1 Au1 172(4) . . ?
N2 C2 Au1 174(3) . . ?
N5 Ag1 N4 167.7(8) 2_756 . ?
N5 Ag1 N3 120.2(9) 2_756 . ?
N4 Ag1 N3 70.9(8) . . ?
N5 Ag1 Ag1 82.0(7) 2_756 2_756 ?
N4 Ag1 Ag1 86.4(5) . 2_756 ?
N3 Ag1 Ag1 156.6(6) . 2_756 ?
N5 Ag1 Au1 82.0(6) 2_756 . ?
N4 Ag1 Au1 89.7(5) . . ?
N3 Ag1 Au1 107.2(6) . . ?
Ag1 Ag1 Au1 65.92(10) 2_756 . ?
N5 Ag1 Au1 91.1(6) 2_756 2_756 ?
N4 Ag1 Au1 87.2(5) . 2_756 ?
N3 Ag1 Au1 118.9(5) . 2_756 ?
Ag1 Ag1 Au1 63.69(10) 2_756 2_756 ?
Au1 Ag1 Au1 129.61(8) . 2_756 ?
C7 N3 C3 115(3) . . ?
C7 N3 Ag1 118(2) . . ?
C3 N3 Ag1 126(2) . . ?
C8 N4 C15 115(2) . . ?
C8 N4 Ag1 120.0(15) . . ?
C15 N4 Ag1 124.9(17) . . ?
C15 N5 C14 116(3) . . ?
C15 N5 Ag1 132(2) . 2_756 ?
C14 N5 Ag1 112(2) . 2_756 ?
N3 C3 C4 122(4) . . ?
N3 C3 H3 118.8 . . ?
C4 C3 H3 118.8 . . ?
C5 C4 C3 126(3) . . ?
C5 C4 H4 116.9 . . ?
C3 C4 H4 116.9 . . ?
C4 C5 C6 115(3) . . ?
C4 C5 H5 122.6 . . ?
C6 C5 H5 122.6 . . ?
C7 C6 C5 117(3) . . ?
C7 C6 H6 121.7 . . ?
C5 C6 H6 121.7 . . ?
N3 C7 C6 124(3) . . ?
N3 C7 C8 115(3) . . ?
C6 C7 C8 121(2) . . ?
N4 C8 C9 121(2) . . ?
N4 C8 C7 116(2) . . ?
C9 C8 C7 124(3) . . ?
C10 C9 C8 123(3) . . ?
C10 C9 H9 118.7 . . ?
C8 C9 H9 118.7 . . ?
C9 C10 C11 122(3) . . ?
C9 C10 H10 119.1 . . ?
C11 C10 H10 119.1 . . ?
C10 C11 C12 125(3) . . ?
C10 C11 C15 115(3) . . ?
C12 C11 C15 120(3) . . ?
C13 C12 C11 116(3) . . ?
C13 C12 H12 121.9 . . ?
C11 C12 H12 121.9 . . ?
C14 C13 C12 124(3) . . ?
C14 C13 H13 118.0 . . ?
C12 C13 H13 118.0 . . ?
C13 C14 N5 123(3) . . ?
C13 C14 H14 118.6 . . ?
N5 C14 H14 118.6 . . ?
N5 C15 N4 115(2) . . ?
N5 C15 C11 120(3) . . ?
N4 C15 C11 125(3) . . ?

loop_
_geom_bond_atom_site_label_1
_geom_bond_atom_site_label_2
_geom_bond_distance
_geom_bond_site_symmetry_2
_geom_bond_publ_flag
Au1 C1 1.87(4) . ?
Au1 C2 1.94(3) . ?
Au1 Ag1 3.241(3) . ?
Au1 Ag1 3.301(3) 2_756 ?
N1 C1 1.23(4) . ?
N2 C2 1.20(3) . ?
Ag1 N5 2.21(2) 2_756 ?
Ag1 N4 2.223(17) . ?
Ag1 N3 2.33(2) . ?
Ag1 Ag1 2.786(5) 2_756 ?
N3 C7 1.31(3) . ?
N3 C3 1.31(4) . ?
N4 C8 1.35(3) . ?
N4 C15 1.41(3) . ?
N5 C15 1.37(3) . ?
N5 C14 1.41(3) . ?
C3 C4 1.36(4) . ?
C3 H3 0.9300 . ?
C4 C5 1.25(3) . ?
C4 H4 0.9300 . ?
C5 C6 1.44(4) . ?
C5 H5 0.9300 . ?
C6 C7 1.42(4) . ?
C6 H6 0.9300 . ?
C7 C8 1.50(3) . ?
C8 C9 1.42(3) . ?
C9 C10 1.32(4) . ?
C9 H9 0.9300 . ?
C10 C11 1.35(4) . ?
C10 H10 0.9300 . ?
C11 C12 1.43(4) . ?
C11 C15 1.44(4) . ?
C12 C13 1.36(4) . ?
C12 H12 0.9300 . ?
C13 C14 1.33(4) . ?
C13 H13 0.9300 . ?
C14 H14 0.9300 . ?
